data_4030943
loop_
_publ_author_name
'Chowdhury, Aniket'
'Mukherjee, Partha Sarathi'

_publ_section_title
;
 Electron-rich triphenylamine-based sensors for picric Acid detection.
;
_journal_issue 8
_journal_name_full 'The Journal of organic chemistry'
_journal_page_first 4064
_journal_page_last 4075
_journal_paper_doi 10.1021/acs.joc.5b00348
_journal_volume 80
_journal_year 2015
_chemical_formula_moiety 'C48 H36 N2 O8'
_chemical_formula_sum 'C48 H36 N2 O8'
_chemical_formula_weight 768.79
_chemical_name_systematic
;
 ?
;
_space_group_IT_number 14
_symmetry_cell_setting monoclinic
_symmetry_space_group_name_Hall '-P 2yn'
_symmetry_space_group_name_H-M 'P 1 21/n 1'
_atom_sites_solution_hydrogens geom
_atom_sites_solution_primary direct
_atom_sites_solution_secondary difmap
_audit_creation_method SHELXL-97
_cell_angle_alpha 90.00
_cell_angle_beta 96.579(4)
_cell_angle_gamma 90.00
_cell_formula_units_Z 2
_cell_length_a 11.6944(18)
_cell_length_b 10.2243(16)
_cell_length_c 16.901(3)
_cell_measurement_reflns_used 9848
_cell_measurement_temperature 298(2)
_cell_measurement_theta_max 26.84
_cell_measurement_theta_min 3.00
_cell_volume 2007.5(6)
_computing_cell_refinement 'Bruker SAINT'
_computing_data_collection 'Bruker APEX2'
_computing_data_reduction 'Bruker SAINT'
_computing_molecular_graphics 'Bruker SHELXTL'
_computing_publication_material 'Bruker SHELXTL'
_computing_structure_refinement 'SHELXL-2013 (Sheldrick 2013)'
_computing_structure_solution 'SHELXS-97 (Sheldrick 2008)'
_diffrn_ambient_temperature 298(2)
_diffrn_measured_fraction_theta_full 0.998
_diffrn_measured_fraction_theta_max 0.998
_diffrn_measurement_device_type 'Bruker APEX-II CCD'
_diffrn_measurement_method '\f and \w scans'
_diffrn_radiation_monochromator graphite
_diffrn_radiation_source 'fine-focus sealed tube'
_diffrn_radiation_type MoK\a
_diffrn_radiation_wavelength 0.71073
_diffrn_reflns_av_R_equivalents 0.0529
_diffrn_reflns_av_sigmaI/netI 0.0276
_diffrn_reflns_limit_h_max 13
_diffrn_reflns_limit_h_min -13
_diffrn_reflns_limit_k_max 12
_diffrn_reflns_limit_k_min -12
_diffrn_reflns_limit_l_max 20
_diffrn_reflns_limit_l_min -20
_diffrn_reflns_number 37986
_diffrn_reflns_theta_full 25.00
_diffrn_reflns_theta_max 25.00
_diffrn_reflns_theta_min 3.00
_diffrn_standards_number 0
_exptl_absorpt_coefficient_mu 0.087
_exptl_absorpt_correction_T_max 0.983
_exptl_absorpt_correction_T_min 0.966
_exptl_absorpt_correction_type multi-scan
_exptl_absorpt_process_details 'Bruker SADABS, 1996'
_exptl_crystal_colour yellow
_exptl_crystal_density_diffrn 1.272
_exptl_crystal_density_method 'not measured'
_exptl_crystal_description Block
_exptl_crystal_F_000 804
_exptl_crystal_size_max 0.4
_exptl_crystal_size_mid 0.3
_exptl_crystal_size_min 0.2
_refine_diff_density_max 0.452
_refine_diff_density_min -0.147
_refine_diff_density_rms 0.036
_refine_ls_extinction_method none
_refine_ls_goodness_of_fit_ref 1.060
_refine_ls_hydrogen_treatment mixed
_refine_ls_matrix_type full
_refine_ls_number_parameters 262
_refine_ls_number_reflns 3534
_refine_ls_number_restraints 0
_refine_ls_restrained_S_all 1.060
_refine_ls_R_factor_all 0.0810
_refine_ls_R_factor_gt 0.0483
_refine_ls_shift/su_max 0.000
_refine_ls_shift/su_mean 0.000
_refine_ls_structure_factor_coef Fsqd
_refine_ls_weighting_details 'calc w=1/[\s^2^(Fo^2^)+(0.0737P)^2^+0.3288P] where P=(Fo^2^+2Fc^2^)/3'
_refine_ls_weighting_scheme calc
_refine_ls_wR_factor_gt 0.1282
_refine_ls_wR_factor_ref 0.1419
_reflns_number_gt 2418
_reflns_number_total 3534
_reflns_threshold_expression >2\s(I)
_cod_data_source_file jo5b00348_si_002.cif
_cod_data_source_block actnpt_0m
_cod_depositor_comments
;
The following automatic conversions were performed:

'_symmetry_cell_setting' value 'Monoclinic' changed to 'monoclinic'
according to
/usr/data/users/saulius/crontab/automatic-downloads/rss-feeds/ACS/lib/dictionaries/cif_core.dic
dictionary named 'cif_core.dic' version 2.4.2 from 2011-04-26.

Automatic conversion script
Id: cif_fix_values 3143 2015-03-26 13:38:13Z robertas 

 Adding full bibliography for 4030943.cif.

2020-12-03
Changing formula. Original one is absurd
                 miguel
;
_cod_original_formula_sum 'C72 H94 N6 O12 P2 Pt'
_cod_original_formula_moiety 'C56 H58 N2 O8 P2 Pt, 4(C4 H9 N O)'
_cod_original_cell_volume 2007.6(5)
_cod_original_sg_symbol_H-M 'P 21/n'
_cod_database_code 4030943

loop_
_symmetry_equiv_pos_as_xyz
'x, y, z'
'-x+1/2, y+1/2, -z+1/2'
'-x, -y, -z'
'x-1/2, -y-1/2, z-1/2'

loop_
_atom_site_label
_atom_site_type_symbol
_atom_site_fract_x
_atom_site_fract_y
_atom_site_fract_z
_atom_site_U_iso_or_equiv
_atom_site_adp_type
_atom_site_occupancy
_atom_site_symmetry_multiplicity
_atom_site_calc_flag
_atom_site_refinement_flags
N1 N 0.19893(14) 0.65595(15) 0.16275(10) 0.0482(4) Uani 1 1 d .
O3 O 0.65545(12) 0.97036(15) 0.12108(9) 0.0675(5) Uani 1 1 d .
C3 C 0.10236(16) 0.86110(19) 0.18705(12) 0.0484(5) Uani 1 1 d .
H3 H 0.1388 0.9016 0.1475 0.058 Uiso 1 1 calc R
C4 C 0.12680(15) 0.73281(18) 0.20682(11) 0.0430(5) Uani 1 1 d .
O2 O -0.14081(13) 1.05945(16) 0.29922(11) 0.0744(5) Uani 1 1 d .
C7 C 0.15847(16) 0.53353(17) 0.13146(11) 0.0423(5) Uani 1 1 d .
C17 C 0.49646(17) 0.83163(18) 0.09443(12) 0.0477(5) Uani 1 1 d .
C10 C 0.07952(17) 0.29139(19) 0.07145(11) 0.0477(5) Uani 1 1 d .
C11 C 0.19692(18) 0.31806(19) 0.08539(11) 0.0495(5) Uani 1 1 d .
H11 H 0.2498 0.2550 0.0738 0.059 Uiso 1 1 calc R
C6 C -0.00172(18) 0.7439(2) 0.30674(12) 0.0534(5) Uani 1 1 d .
H6 H -0.0361 0.7040 0.3475 0.064 Uiso 1 1 calc R
C14 C 0.30019(16) 0.71257(17) 0.13944(11) 0.0447(5) Uani 1 1 d .
C8 C 0.04151(17) 0.50846(19) 0.11626(12) 0.0515(5) Uani 1 1 d .
H8 H -0.0112 0.5734 0.1253 0.062 Uiso 1 1 calc R
C20 C -0.12389(19) 0.9359(2) 0.32236(13) 0.0594(6) Uani 1 1 d .
C1 C -0.03161(16) 0.87099(19) 0.28455(11) 0.0477(5) Uani 1 1 d .
C2 C 0.02362(16) 0.9301(2) 0.22602(12) 0.0496(5) Uani 1 1 d .
H2 H 0.0078 1.0170 0.2127 0.059 Uiso 1 1 calc R
C24 C 0.01498(18) 0.0608(2) 0.01495(12) 0.0531(5) Uani 1 1 d .
C13 C 0.37288(16) 0.78237(19) 0.19425(12) 0.0480(5) Uani 1 1 d .
H13 H 0.3562 0.7896 0.2466 0.058 Uiso 1 1 calc R
C5 C 0.07791(18) 0.67623(19) 0.26933(12) 0.0529(5) Uani 1 1 d .
H5 H 0.0991 0.5921 0.2860 0.063 Uiso 1 1 calc R
O4 O 0.62336(15) 0.88424(17) -0.00057(11) 0.0833(6) Uani 1 1 d .
C9 C 0.00262(18) 0.3880(2) 0.08790(12) 0.0541(5) Uani 1 1 d .
H9 H -0.0761 0.3715 0.0797 0.065 Uiso 1 1 calc R
C25 C 0.04173(18) 0.1660(2) 0.04067(12) 0.0537(5) Uani 1 1 d .
C12 C 0.23521(16) 0.43663(18) 0.11602(11) 0.0466(5) Uani 1 1 d .
H12 H 0.3139 0.4519 0.1265 0.056 Uiso 1 1 calc R
C15 C 0.32841(18) 0.6997(2) 0.06287(12) 0.0581(6) Uani 1 1 d .
H15 H 0.2812 0.6511 0.0258 0.070 Uiso 1 1 calc R
C18 C 0.47005(17) 0.84137(19) 0.17170(12) 0.0495(5) Uani 1 1 d .
H18 H 0.5184 0.8883 0.2090 0.059 Uiso 1 1 calc R
O1 O -0.18247(18) 0.88279(19) 0.36712(12) 0.0974(6) Uani 1 1 d .
C16 C 0.42544(19) 0.7577(2) 0.04090(13) 0.0614(6) Uani 1 1 d .
H16 H 0.4438 0.7472 -0.0108 0.074 Uiso 1 1 calc R
C19 C 0.59700(18) 0.8960(2) 0.06570(14) 0.0567(6) Uani 1 1 d .
C23 C 0.75692(19) 1.0336(3) 0.09809(17) 0.0819(8) Uani 1 1 d .
H23A H 0.7926 1.0845 0.1419 0.123 Uiso 1 1 calc R
H23B H 0.7356 1.0898 0.0533 0.123 Uiso 1 1 calc R
H23C H 0.8101 0.9685 0.0838 0.123 Uiso 1 1 calc R
C22 C -0.2359(2) 1.1261(3) 0.3286(2) 0.0978(10) Uani 1 1 d .
H22A H -0.2403 1.2140 0.3085 0.147 Uiso 1 1 calc R
H22B H -0.2247 1.1278 0.3857 0.147 Uiso 1 1 calc R
H22C H -0.3062 1.0808 0.3110 0.147 Uiso 1 1 calc R

loop_
_atom_site_aniso_label
_atom_site_aniso_U_11
_atom_site_aniso_U_22
_atom_site_aniso_U_33
_atom_site_aniso_U_23
_atom_site_aniso_U_13
_atom_site_aniso_U_12
N1 0.0490(9) 0.0428(9) 0.0552(10) -0.0108(8) 0.0167(8) -0.0094(7)
O3 0.0524(9) 0.0759(11) 0.0769(11) -0.0060(9) 0.0189(8) -0.0156(8)
C3 0.0474(12) 0.0514(12) 0.0473(11) 0.0065(9) 0.0095(9) -0.0012(9)
C4 0.0450(11) 0.0421(11) 0.0424(10) -0.0056(9) 0.0074(9) -0.0060(9)
O2 0.0597(10) 0.0646(11) 0.1021(13) -0.0077(9) 0.0226(9) 0.0090(8)
C7 0.0450(11) 0.0423(11) 0.0398(10) -0.0040(8) 0.0066(9) -0.0063(9)
C17 0.0468(11) 0.0431(11) 0.0552(12) -0.0019(9) 0.0146(10) 0.0017(9)
C10 0.0570(13) 0.0451(11) 0.0408(11) -0.0072(9) 0.0050(9) -0.0101(10)
C11 0.0534(13) 0.0454(12) 0.0503(12) -0.0055(9) 0.0082(10) 0.0019(9)
C6 0.0641(14) 0.0534(13) 0.0457(12) 0.0007(10) 0.0195(10) -0.0089(11)
C14 0.0470(11) 0.0398(10) 0.0485(12) -0.0059(9) 0.0109(9) -0.0051(9)
C8 0.0463(12) 0.0472(12) 0.0611(13) -0.0107(10) 0.0072(10) 0.0010(9)
C20 0.0564(13) 0.0661(15) 0.0570(13) -0.0033(11) 0.0123(11) 0.0020(12)
C1 0.0441(11) 0.0553(13) 0.0438(11) -0.0055(9) 0.0051(9) -0.0035(9)
C2 0.0468(11) 0.0462(11) 0.0554(12) 0.0041(10) 0.0046(10) 0.0027(9)
C24 0.0589(13) 0.0535(12) 0.0483(12) -0.0078(10) 0.0115(10) -0.0140(10)
C13 0.0517(12) 0.0485(11) 0.0456(11) -0.0117(9) 0.0142(9) -0.0051(9)
C5 0.0682(14) 0.0390(11) 0.0532(12) 0.0007(9) 0.0150(11) -0.0047(10)
O4 0.0864(12) 0.0933(13) 0.0782(12) -0.0123(10) 0.0431(10) -0.0201(10)
C9 0.0440(11) 0.0608(13) 0.0571(13) -0.0103(10) 0.0040(10) -0.0094(10)
C25 0.0615(14) 0.0527(13) 0.0476(12) -0.0058(10) 0.0097(10) -0.0115(10)
C12 0.0406(10) 0.0481(12) 0.0508(11) -0.0059(9) 0.0038(9) -0.0029(9)
C15 0.0656(14) 0.0648(14) 0.0447(12) -0.0079(10) 0.0096(10) -0.0227(11)
C18 0.0466(11) 0.0466(11) 0.0564(13) -0.0130(9) 0.0107(10) -0.0039(9)
O1 0.1010(14) 0.1028(14) 0.0988(14) 0.0169(11) 0.0566(12) 0.0185(11)
C16 0.0735(15) 0.0669(14) 0.0470(12) -0.0076(11) 0.0203(11) -0.0122(12)
C19 0.0536(13) 0.0517(13) 0.0683(15) -0.0034(11) 0.0215(12) 0.0021(10)
C23 0.0514(14) 0.098(2) 0.098(2) 0.0075(15) 0.0173(13) -0.0203(13)
C22 0.0662(17) 0.089(2) 0.143(3) -0.0197(19) 0.0294(18) 0.0202(15)

loop_
_atom_type_symbol
_atom_type_description
_atom_type_scat_dispersion_real
_atom_type_scat_dispersion_imag
_atom_type_scat_source
C C 0.0033 0.0016 'International Tables Vol C Tables 4.2.6.8 and 6.1.1.4'
H H 0.0000 0.0000 'International Tables Vol C Tables 4.2.6.8 and 6.1.1.4'
N N 0.0061 0.0033 'International Tables Vol C Tables 4.2.6.8 and 6.1.1.4'
O O 0.0106 0.0060 'International Tables Vol C Tables 4.2.6.8 and 6.1.1.4'

loop_
_geom_angle_atom_site_label_1
_geom_angle_atom_site_label_2
_geom_angle_atom_site_label_3
_geom_angle
_geom_angle_site_symmetry_3
C14 N1 C7 120.76(15) .
C14 N1 C4 119.01(15) .
C7 N1 C4 119.32(15) .
C19 O3 C23 115.98(18) .
C4 C3 C2 120.09(18) .
C3 C4 C5 119.43(18) .
C3 C4 N1 121.22(17) .
C5 C4 N1 119.32(17) .
C20 O2 C22 116.27(19) .
C12 C7 C8 118.74(17) .
C12 C7 N1 120.46(17) .
C8 C7 N1 120.80(17) .
C18 C17 C16 118.46(18) .
C18 C17 C19 123.50(19) .
C16 C17 C19 118.04(19) .
C9 C10 C11 118.44(17) .
C9 C10 C25 122.01(19) .
C11 C10 C25 119.55(18) .
C12 C11 C10 120.61(18) .
C5 C6 C1 120.78(18) .
C15 C14 C13 118.94(17) .
C15 C14 N1 121.39(17) .
C13 C14 N1 119.67(17) .
C9 C8 C7 120.56(18) .
O1 C20 O2 122.4(2) .
O1 C20 C1 124.4(2) .
O2 C20 C1 113.08(19) .
C2 C1 C6 118.68(18) .
C2 C1 C20 122.62(19) .
C6 C1 C20 118.66(18) .
C1 C2 C3 120.56(18) .
C25 C24 C24 179.5(3) 3
C18 C13 C14 120.26(18) .
C6 C5 C4 120.18(19) .
C8 C9 C10 120.70(19) .
C24 C25 C10 177.3(2) .
C11 C12 C7 120.90(18) .
C16 C15 C14 120.56(19) .
C13 C18 C17 120.75(19) .
C15 C16 C17 120.96(19) .
O4 C19 O3 123.1(2) .
O4 C19 C17 124.1(2) .
O3 C19 C17 112.77(18) .

loop_
_geom_bond_atom_site_label_1
_geom_bond_atom_site_label_2
_geom_bond_distance
_geom_bond_site_symmetry_2
N1 C14 1.414(2) .
N1 C7 1.419(2) .
N1 C4 1.424(2) .
O3 C19 1.332(3) .
O3 C23 1.443(2) .
C3 C4 1.375(3) .
C3 C2 1.385(3) .
C4 C5 1.384(3) .
O2 C20 1.330(3) .
O2 C22 1.440(3) .
C7 C12 1.382(3) .
C7 C8 1.386(3) .
C17 C18 1.380(3) .
C17 C16 1.381(3) .
C17 C19 1.477(3) .
C10 C9 1.386(3) .
C10 C11 1.393(3) .
C10 C25 1.434(3) .
C11 C12 1.373(3) .
C6 C5 1.371(3) .
C6 C1 1.386(3) .
C14 C15 1.378(3) .
C14 C13 1.382(3) .
C8 C9 1.379(3) .
C20 O1 1.207(3) .
C20 C1 1.474(3) .
C1 C2 1.381(3) .
C24 C25 1.189(3) .
C24 C24 1.373(4) 3
C13 C18 1.378(3) .
O4 C19 1.201(3) .
C15 C16 1.369(3) .
